data_7112885
loop_
_publ_author_name
'Braga, Dario'
'Grepioni, Fabrizia'
'Maini, Lucia'
'Prosperi, Susanna'
'Gobetto, Roberto'
'Chierotti, Michele R.'

_publ_section_title
;
 From unexpected reactions to a new family of ionic co-crystals: the case
 of barbituric acid with alkali bromides and caesium iodide.
;
_journal_issue 41
_journal_name_full 'Chemical communications (Cambridge, England)'
_journal_page_first 7715
_journal_page_last 7717
_journal_paper_doi 10.1039/c0cc02701d
_journal_volume 46
_journal_year 2010
_chemical_formula_sum 'C4 H4 Br N2 O3 Rb'
_chemical_formula_weight 293.47
_chemical_name_systematic
;
?
;
_space_group_IT_number 14
_symmetry_cell_setting monoclinic
_symmetry_space_group_name_Hall '-P 2yn'
_symmetry_space_group_name_H-M 'P 1 21/n 1'
_atom_sites_solution_hydrogens geom
_atom_sites_solution_primary direct
_atom_sites_solution_secondary difmap
_audit_creation_method SHELXL-97
_cell_angle_alpha 90.00
_cell_angle_beta 92.949(5)
_cell_angle_gamma 90.00
_cell_formula_units_Z 4
_cell_length_a 8.984(5)
_cell_length_b 8.756(5)
_cell_length_c 10.296(5)
_cell_measurement_reflns_used 1644
_cell_measurement_temperature 293(2)
_cell_measurement_theta_max 29.2875
_cell_measurement_theta_min 2.9382
_cell_volume 808.9(8)
_computing_cell_refinement
;
CrysAlisPro, Oxford Diffraction Ltd.,
Version 1.171.33.34d (release 27-02-2009 CrysAlis171 .NET)
(compiled Feb 27 2009,15:38:38)
;
_computing_data_collection
;
CrysAlisPro, Oxford Diffraction Ltd.,
Version 1.171.33.34d (release 27-02-2009 CrysAlis171 .NET)
(compiled Feb 27 2009,15:38:38)
;
_computing_data_reduction
;
CrysAlisPro, Oxford Diffraction Ltd.,
Version 1.171.33.34d (release 27-02-2009 CrysAlis171 .NET)
(compiled Feb 27 2009,15:38:38)
;
_computing_structure_refinement 'SHELXL-97 (Sheldrick, 2008)'
_computing_structure_solution 'SHELXS-97 (Sheldrick, 2008)'
_diffrn_ambient_temperature 293(2)
_diffrn_detector_area_resol_mean 16.1340
_diffrn_measured_fraction_theta_full 0.996
_diffrn_measured_fraction_theta_max 0.834
_diffrn_measurement_device_type 'Goniometer KM4/Xcalibur, detector: Sapphire3'
_diffrn_measurement_method '\w scans'
_diffrn_radiation_monochromator graphite
_diffrn_radiation_source 'Enhance (Mo) X-ray Source'
_diffrn_radiation_type MoK\a
_diffrn_radiation_wavelength 0.71073
_diffrn_reflns_av_R_equivalents 0.0539
_diffrn_reflns_av_sigmaI/netI 0.0879
_diffrn_reflns_limit_h_max 11
_diffrn_reflns_limit_h_min -9
_diffrn_reflns_limit_k_max 11
_diffrn_reflns_limit_k_min -8
_diffrn_reflns_limit_l_max 12
_diffrn_reflns_limit_l_min -13
_diffrn_reflns_number 3512
_diffrn_reflns_theta_full 25.00
_diffrn_reflns_theta_max 29.30
_diffrn_reflns_theta_min 2.94
_exptl_absorpt_coefficient_mu 11.021
_exptl_absorpt_correction_T_max 1.00000
_exptl_absorpt_correction_T_min 0.26022
_exptl_absorpt_correction_type multi-scan
_exptl_absorpt_process_details
;
CrysAlisPro, Oxford Diffraction Ltd.,
Version 1.171.33.34d (release 27-02-2009 CrysAlis171 .NET)
(compiled Feb 27 2009,15:38:38)
Empirical absorption correction using spherical harmonics,
implemented in SCALE3 ABSPACK scaling algorithm.
;
_exptl_crystal_colour colorless
_exptl_crystal_density_diffrn 2.410
_exptl_crystal_density_method 'not measured'
_exptl_crystal_description Prism
_exptl_crystal_F_000 552
_exptl_crystal_size_max 0.2
_exptl_crystal_size_mid 0.18
_exptl_crystal_size_min 0.16
_refine_diff_density_max 1.358
_refine_diff_density_min -1.223
_refine_diff_density_rms 0.198
_refine_ls_extinction_method none
_refine_ls_goodness_of_fit_ref 0.933
_refine_ls_hydrogen_treatment mixed
_refine_ls_matrix_type full
_refine_ls_number_parameters 108
_refine_ls_number_reflns 1843
_refine_ls_number_restraints 0
_refine_ls_restrained_S_all 0.933
_refine_ls_R_factor_all 0.0873
_refine_ls_R_factor_gt 0.0524
_refine_ls_shift/su_max 0.000
_refine_ls_shift/su_mean 0.000
_refine_ls_structure_factor_coef Fsqd
_refine_ls_weighting_details 'calc w=1/[\s^2^(Fo^2^)+(0.0688P)^2^+0.0000P] where P=(Fo^2^+2Fc^2^)/3'
_refine_ls_weighting_scheme calc
_refine_ls_wR_factor_gt 0.1159
_refine_ls_wR_factor_ref 0.1247
_reflns_number_gt 1198
_reflns_number_total 1843
_reflns_threshold_expression >2\s(I)
_cod_data_source_file c0cc02701d.txt
_cod_data_source_block acbarb_rbbr_d_raccolta
_cod_depositor_comments
;
The following automatic conversions were performed:

'_symmetry_cell_setting' value 'Monoclinic' changed to 'monoclinic'
according to
/usr/data/users/saulius/automatic-downloads/retrospective/RSC/lib/dictionaries/cif_core.dic
dictionary named 'cif_core.dic' version 2.4.2 from 2011-04-26.

Automatic conversion script
Id: cif_fix_values 2281 2013-09-26 08:29:07Z andrius 
;
_cod_original_sg_symbol_H-M P21/n
_cod_database_code 7112885

loop_
_symmetry_equiv_pos_as_xyz
'x, y, z'
'-x+1/2, y+1/2, -z+1/2'
'-x, -y, -z'
'x-1/2, -y-1/2, z-1/2'

loop_
_atom_site_label
_atom_site_type_symbol
_atom_site_fract_x
_atom_site_fract_y
_atom_site_fract_z
_atom_site_U_iso_or_equiv
_atom_site_adp_type
_atom_site_occupancy
_atom_site_symmetry_multiplicity
_atom_site_calc_flag
_atom_site_refinement_flags
Rb1 Rb 0.21903(7) -0.11084(9) 0.37552(7) 0.0374(2) Uani 1 1 d .
Br1 Br 0.48218(7) 0.17312(9) 0.35773(7) 0.0392(2) Uani 1 1 d .
O2 O 0.1679(5) 0.6066(6) 0.5193(5) 0.0458(14) Uani 1 1 d .
O4 O 0.5625(5) 0.3594(6) 0.7073(5) 0.0495(14) Uani 1 1 d .
O5 O 0.1246(5) 0.0986(6) 0.5792(5) 0.0494(14) Uani 1 1 d .
N3 N 0.3662(6) 0.4815(8) 0.6124(6) 0.0336(14) Uani 1 1 d .
C6 C 0.1995(7) 0.2157(9) 0.5940(6) 0.0333(17) Uani 1 1 d .
C4 C 0.4347(7) 0.3549(9) 0.6659(6) 0.0339(17) Uani 1 1 d .
C2 C 0.2261(7) 0.4873(9) 0.5546(6) 0.0308(16) Uani 1 1 d .
C5 C 0.3404(7) 0.2181(8) 0.6715(7) 0.0327(16) Uani 1 1 d .
H5A H 0.3990 0.1313 0.6454 0.039 Uiso 1 1 calc R
H5B H 0.3181 0.2020 0.7617 0.039 Uiso 1 1 calc R
N1 N 0.1507(7) 0.3526(8) 0.5417(6) 0.0381(16) Uani 1 1 d .
H300 H 0.404(7) 0.566(8) 0.609(6) 0.018(17) Uiso 1 1 d .
H100 H 0.070(9) 0.355(10) 0.533(8) 0.06(3) Uiso 1 1 d .

loop_
_atom_site_aniso_label
_atom_site_aniso_U_11
_atom_site_aniso_U_22
_atom_site_aniso_U_33
_atom_site_aniso_U_23
_atom_site_aniso_U_13
_atom_site_aniso_U_12
Rb1 0.0333(4) 0.0309(4) 0.0476(4) -0.0006(4) -0.0042(3) -0.0029(3)
Br1 0.0383(4) 0.0338(5) 0.0450(4) 0.0069(4) -0.0040(3) -0.0069(3)
O2 0.043(3) 0.034(3) 0.058(3) 0.009(3) -0.020(2) -0.003(2)
O4 0.029(3) 0.052(4) 0.066(3) -0.011(3) -0.018(2) 0.006(2)
O5 0.045(3) 0.040(4) 0.064(3) -0.011(3) 0.011(3) -0.015(2)
N3 0.030(3) 0.026(4) 0.044(4) -0.003(3) -0.006(3) -0.003(3)
C6 0.034(4) 0.039(5) 0.027(3) -0.012(3) 0.000(3) -0.009(3)
C4 0.025(3) 0.038(5) 0.039(4) -0.007(3) 0.000(3) 0.003(3)
C2 0.026(3) 0.039(5) 0.026(3) -0.003(3) -0.005(3) -0.006(3)
C5 0.029(3) 0.030(4) 0.038(4) -0.001(3) -0.003(3) -0.001(3)
N1 0.025(3) 0.037(4) 0.051(4) 0.005(3) -0.008(3) 0.000(3)

loop_
_atom_type_symbol
_atom_type_description
_atom_type_scat_dispersion_real
_atom_type_scat_dispersion_imag
_atom_type_scat_source
C C 0.0033 0.0016 'International Tables Vol C Tables 4.2.6.8 and 6.1.1.4'
H H 0.0000 0.0000 'International Tables Vol C Tables 4.2.6.8 and 6.1.1.4'
N N 0.0061 0.0033 'International Tables Vol C Tables 4.2.6.8 and 6.1.1.4'
O O 0.0106 0.0060 'International Tables Vol C Tables 4.2.6.8 and 6.1.1.4'
Br Br -0.2901 2.4595 'International Tables Vol C Tables 4.2.6.8 and 6.1.1.4'
Rb Rb -0.9393 2.9676 'International Tables Vol C Tables 4.2.6.8 and 6.1.1.4'

loop_
_geom_angle_atom_site_label_1
_geom_angle_atom_site_label_2
_geom_angle_atom_site_label_3
_geom_angle
_geom_angle_site_symmetry_1
_geom_angle_site_symmetry_3
O2 Rb1 O5 96.20(16) 1_545 .
O2 Rb1 O4 70.24(15) 1_545 3_656
O5 Rb1 O4 148.05(14) . 3_656
O2 Rb1 O4 143.59(13) 1_545 4_565
O5 Rb1 O4 79.41(16) . 4_565
O4 Rb1 O4 128.72(6) 3_656 4_565
O2 Rb1 O5 76.92(14) 1_545 3_556
O5 Rb1 O5 63.42(16) . 3_556
O4 Rb1 O5 135.14(14) 3_656 3_556
O4 Rb1 O5 68.77(14) 4_565 3_556
O2 Rb1 Br1 139.67(10) 1_545 .
O5 Rb1 Br1 79.14(10) . .
O4 Rb1 Br1 92.66(11) 3_656 .
O4 Rb1 Br1 75.51(10) 4_565 .
O5 Rb1 Br1 131.67(10) 3_556 .
O2 Rb1 Br1 78.51(11) 1_545 2_545
O5 Rb1 Br1 132.09(10) . 2_545
O4 Rb1 Br1 75.01(9) 3_656 2_545
O4 Rb1 Br1 78.23(11) 4_565 2_545
O5 Rb1 Br1 69.08(10) 3_556 2_545
Br1 Rb1 Br1 133.48(3) . 2_545
O2 Rb1 C6 109.67(16) 1_545 .
O5 Rb1 C6 17.73(13) . .
O4 Rb1 C6 140.90(14) 3_656 .
O4 Rb1 C6 75.67(16) 4_565 .
O5 Rb1 C6 78.66(14) 3_556 .
Br1 Rb1 C6 61.42(11) . .
Br1 Rb1 C6 144.09(11) 2_545 .
O2 Rb1 Br1 68.60(10) 1_545 3_656
O5 Rb1 Br1 78.00(11) . 3_656
O4 Rb1 Br1 70.14(9) 3_656 3_656
O4 Rb1 Br1 142.63(10) 4_565 3_656
O5 Rb1 Br1 124.23(11) 3_556 3_656
Br1 Rb1 Br1 71.27(4) . 3_656
Br1 Rb1 Br1 138.20(3) 2_545 3_656
C6 Rb1 Br1 73.74(11) . 3_656
O2 Rb1 Rb1 63.75(11) 1_545 2_545
O5 Rb1 Rb1 159.01(10) . 2_545
O4 Rb1 Rb1 33.92(9) 3_656 2_545
O4 Rb1 Rb1 112.53(11) 4_565 2_545
O5 Rb1 Rb1 103.67(10) 3_556 2_545
Br1 Rb1 Rb1 119.81(4) . 2_545
Br1 Rb1 Rb1 41.92(2) 2_545 2_545
C6 Rb1 Rb1 171.79(12) . 2_545
Br1 Rb1 Rb1 98.72(3) 3_656 2_545
O2 Rb1 Rb1 177.19(10) 1_545 2
O5 Rb1 Rb1 82.52(11) . 2
O4 Rb1 Rb1 112.11(12) 3_656 2
O4 Rb1 Rb1 33.74(9) 4_565 2
O5 Rb1 Rb1 100.27(10) 3_556 2
Br1 Rb1 Rb1 42.61(2) . 2
Br1 Rb1 Rb1 100.47(4) 2_545 2
C6 Rb1 Rb1 69.61(12) . 2
Br1 Rb1 Rb1 113.45(3) 3_656 2
Rb1 Rb1 Rb1 117.21(5) 2_545 2
O2 Rb1 Rb1 85.63(11) 1_545 3_556
O5 Rb1 Rb1 32.90(10) . 3_556
O4 Rb1 Rb1 155.83(11) 3_656 3_556
O4 Rb1 Rb1 71.07(11) 4_565 3_556
O5 Rb1 Rb1 30.52(10) 3_556 3_556
Br1 Rb1 Rb1 107.27(4) . 3_556
Br1 Rb1 Rb1 99.43(4) 2_545 3_556
C6 Rb1 Rb1 48.67(10) . 3_556
Br1 Rb1 Rb1 102.92(4) 3_656 3_556
Rb1 Rb1 Rb1 132.35(3) 2_545 3_556
Rb1 Rb1 Rb1 91.97(3) 2 3_556
Rb1 Br1 Rb1 95.47(4) . 2
Rb1 Br1 Rb1 108.73(4) . 3_656
Rb1 Br1 Rb1 154.42(3) 2 3_656
C2 O2 Rb1 143.2(5) . 1_565
C4 O4 Rb1 119.2(5) . 3_656
C4 O4 Rb1 128.2(5) . 4_666
Rb1 O4 Rb1 112.33(14) 3_656 4_666
C6 O5 Rb1 115.6(4) . .
C6 O5 Rb1 119.1(5) . 3_556
Rb1 O5 Rb1 116.58(16) . 3_556
C2 N3 C4 126.2(6) . .
O5 C6 N1 121.1(7) . .
O5 C6 C5 122.1(7) . .
N1 C6 C5 116.8(6) . .
O5 C6 Rb1 46.7(3) . .
N1 C6 Rb1 117.8(4) . .
C5 C6 Rb1 106.3(4) . .
O4 C4 N3 121.1(7) . .
O4 C4 C5 123.6(7) . .
N3 C4 C5 115.3(6) . .
O2 C2 N1 120.7(6) . .
O2 C2 N3 122.3(7) . .
N1 C2 N3 116.9(7) . .
C6 C5 C4 118.3(6) . .
C2 N1 C6 124.7(6) . .

loop_
_geom_bond_atom_site_label_1
_geom_bond_atom_site_label_2
_geom_bond_distance
_geom_bond_site_symmetry_2
Rb1 O2 2.931(6) 1_545
Rb1 O5 2.943(5) .
Rb1 O4 3.080(5) 3_656
Rb1 O4 3.094(5) 4_565
Rb1 O5 3.148(5) 3_556
Rb1 Br1 3.4422(17) .
Rb1 Br1 3.4881(15) 2_545
Rb1 C6 3.648(7) .
Rb1 Br1 3.7799(17) 3_656
Rb1 Rb1 5.129(2) 2_545
Rb1 Rb1 5.129(2) 2
Rb1 Rb1 5.183(2) 3_556
Br1 Rb1 3.4881(15) 2
Br1 Rb1 3.7799(17) 3_656
O2 C2 1.215(9) .
O2 Rb1 2.931(6) 1_565
O4 C4 1.205(7) .
O4 Rb1 3.080(5) 3_656
O4 Rb1 3.094(5) 4_666
O5 C6 1.232(8) .
O5 Rb1 3.148(5) 3_556
N3 C2 1.365(8) .
N3 C4 1.370(9) .
C6 N1 1.376(10) .
C6 C5 1.462(9) .
C4 C5 1.471(9) .
C2 N1 1.363(9) .
